data_4027473
loop_
_publ_author_name
'Camille Lescot'
'Benjamin Darses'
'Florence Collet'
'Pascal Retailleau'
'Philippe Dauban'

_publ_contact_author_address
;Centre de Recherche de Gif
Institut de Chimie des Substances Naturelles
UPR2301-CNRS
B\^at 27
1 avenue de la Terrasse
91198 Gif sur Yvette
France
;
_publ_contact_author_email philippe.dauban@icsn.cnrs-gif.fr
_publ_contact_author_fax +33169077247
_publ_contact_author_name 'DAUBAN, Philippe'
_publ_contact_author_phone +33169824560
_publ_section_title
;
 Intermolecular C-H Amination of Complex Molecules: Insights into the
 Factors Governing the Selectivity
;
_journal_name_full 'Journal of Organic Chemistry'
_journal_page_first 7232
_journal_page_last 7240
_journal_paper_doi 10.1021/jo301563j
_journal_volume 77
_journal_year 2012
_chemical_absolute_configuration ad
_chemical_formula_moiety 'C29 H38 N2 O3 S2'
_chemical_formula_sum 'C29 H38 N2 O3 S2'
_chemical_formula_weight 526.73
_chemical_name_systematic
; 
 ? 
;
_space_group_IT_number 19
_symmetry_cell_setting orthorhombic
_symmetry_space_group_name_Hall 'P 2ac 2ab'
_symmetry_space_group_name_H-M 'P 21 21 21'
_atom_sites_solution_hydrogens geom
_atom_sites_solution_primary direct
_atom_sites_solution_secondary difmap
_audit_creation_method SHELXL-97
_cell_angle_alpha 90.00
_cell_angle_beta 90.00
_cell_angle_gamma 90.00
_cell_formula_units_Z 4
_cell_length_a 5.86340(10)
_cell_length_b 16.1936(4)
_cell_length_c 29.1960(2)
_cell_measurement_reflns_used 4703
_cell_measurement_temperature 203(2)
_cell_measurement_theta_max 68.1
_cell_measurement_theta_min 6.7
_cell_volume 2772.15(9)
_computing_cell_refinement 'CrystalClear-SM Expert 2.0 r4 (Rigaku, 2009)'
_computing_data_collection 'CrystalClear-SM Expert 2.0 r4 (Rigaku, 2009)'
_computing_data_reduction 'CrystalClear-SM Expert 2.0 r4 (Rigaku, 2009)'
_computing_molecular_graphics 'PLATON (Spek, 2003)'
_computing_publication_material 'SHELXL97 (Sheldrick, 2008)'
_computing_structure_refinement 'SHELXL97 (Sheldrick, 2008); CRYSTALBUILDER (Welter, 2006)'
_computing_structure_solution 'SHELXS97 (Sheldrick, 2008)'
_diffrn_ambient_temperature 203(2)
_diffrn_detector_type 'RAPID II large area curved imaging plate detector '
_diffrn_measured_fraction_theta_full 0.988
_diffrn_measured_fraction_theta_max 0.988
_diffrn_measurement_device_type 'Rigaku rapid II RAXIS conversion'
_diffrn_measurement_method 'profile data from \w-scans'
_diffrn_radiation_monochromator graphite
_diffrn_radiation_source 'fine-focus sealed tube'
_diffrn_radiation_type CuK\a
_diffrn_radiation_wavelength 1.54187
_diffrn_reflns_av_R_equivalents 0.0359
_diffrn_reflns_av_sigmaI/netI 0.0539
_diffrn_reflns_limit_h_max 4
_diffrn_reflns_limit_h_min -6
_diffrn_reflns_limit_k_max 18
_diffrn_reflns_limit_k_min -19
_diffrn_reflns_limit_l_max 34
_diffrn_reflns_limit_l_min -35
_diffrn_reflns_number 19671
_diffrn_reflns_theta_full 68.25
_diffrn_reflns_theta_max 68.25
_diffrn_reflns_theta_min 6.65
_exptl_absorpt_coefficient_mu 1.996
_exptl_absorpt_correction_T_max 1.000
_exptl_absorpt_correction_T_min 0.726
_exptl_absorpt_correction_type multi-scan
_exptl_absorpt_process_details 'FS_ABSCOR (Rigaku, 2009)'
_exptl_crystal_colour colourless
_exptl_crystal_density_diffrn 1.262
_exptl_crystal_description needle
_exptl_crystal_F_000 1128
_exptl_crystal_size_max 0.50
_exptl_crystal_size_mid 0.06
_exptl_crystal_size_min 0.05
_refine_diff_density_max 0.395
_refine_diff_density_min -0.555
_refine_diff_density_rms 0.060
_refine_ls_abs_structure_details 'Flack H D (1983), Acta Cryst. A39, 876-881;1093 pairs (coverage 0.98)'
_refine_ls_abs_structure_Flack -0.01(2)
_refine_ls_extinction_method none
_refine_ls_goodness_of_fit_ref 1.181
_refine_ls_hydrogen_treatment constr
_refine_ls_matrix_type full
_refine_ls_number_parameters 346
_refine_ls_number_reflns 4989
_refine_ls_number_restraints 94
_refine_ls_restrained_S_all 1.175
_refine_ls_R_factor_all 0.0650
_refine_ls_R_factor_gt 0.0424
_refine_ls_shift/su_max 0.000
_refine_ls_shift/su_mean 0.000
_refine_ls_structure_factor_coef Fsqd
_refine_ls_weighting_details 'calc w=1/[\s^2^(Fo^2^)+(0.0196P)^2^+1.4128P] where P=(Fo^2^+2Fc^2^)/3'
_refine_ls_weighting_scheme calc
_refine_ls_wR_factor_gt 0.0790
_refine_ls_wR_factor_ref 0.1056
_reflns_number_gt 3763
_reflns_number_total 4989
_reflns_threshold_expression >2sigma(I)
_cod_data_source_file jo301563j_si_002_4.cif
_cod_data_source_block compound_3g
_cod_database_code 4027473

loop_
_symmetry_equiv_pos_as_xyz
'x, y, z'
'-x+1/2, -y, z+1/2'
'x+1/2, -y+1/2, -z'
'-x, y+1/2, -z+1/2'

loop_
_atom_site_label
_atom_site_type_symbol
_atom_site_fract_x
_atom_site_fract_y
_atom_site_fract_z
_atom_site_U_iso_or_equiv
_atom_site_adp_type
_atom_site_occupancy
_atom_site_symmetry_multiplicity
_atom_site_calc_flag
_atom_site_refinement_flags
_atom_site_disorder_assembly
_atom_site_disorder_group
S1 S 0.24236(18) 0.26471(5) 0.16589(3) 0.0420(2) Uani 1 1 d . . .
S2 S 0.44639(19) 0.18446(6) 0.23983(3) 0.0476(2) Uani 1 1 d . . .
O1 O 0.4223(5) 0.24646(15) 0.13396(8) 0.0545(7) Uani 1 1 d . . .
O3 O 0.4184(5) 0.19312(16) 0.28823(7) 0.0607(8) Uani 1 1 d . . .
O2 O 0.6750(4) 0.19292(16) 0.22165(8) 0.0579(7) Uani 1 1 d . . .
N1 N 0.0212(6) 0.21358(15) 0.15143(9) 0.0469(8) Uani 1 1 d . . .
H1N H -0.0579 0.2050 0.1727 0.056 Uiso 1 1 d R . .
N2 N 0.2760(5) 0.25183(15) 0.21768(8) 0.0449(7) Uani 1 1 d . . .
C1 C 0.1799(7) 0.3712(2) 0.16189(11) 0.0429(9) Uani 1 1 d . . .
C2 C -0.0257(7) 0.3985(2) 0.14410(12) 0.0483(10) Uani 1 1 d . . .
H2 H -0.1422 0.3609 0.1368 0.058 Uiso 1 1 calc R . .
C3 C -0.0560(8) 0.4825(2) 0.13731(12) 0.0578(11) Uani 1 1 d . . .
H3 H -0.1942 0.5013 0.1248 0.069 Uiso 1 1 calc R . .
C4 C 0.1098(9) 0.5390(2) 0.14829(12) 0.0575(12) Uani 1 1 d . . .
C5 C 0.3130(8) 0.5103(2) 0.16663(13) 0.0578(12) Uani 1 1 d . . .
H5 H 0.4277 0.5483 0.1744 0.069 Uiso 1 1 calc R . .
C6 C 0.3505(7) 0.4270(2) 0.17372(12) 0.0505(10) Uani 1 1 d . . .
H6 H 0.4888 0.4084 0.1863 0.061 Uiso 1 1 calc R . .
C7 C 0.0746(10) 0.6305(2) 0.14001(15) 0.0820(16) Uani 1 1 d . . .
H7A H 0.0897 0.6421 0.1076 0.123 Uiso 1 1 calc R . .
H7B H 0.1881 0.6616 0.1569 0.123 Uiso 1 1 calc R . .
H7C H -0.0766 0.6463 0.1503 0.123 Uiso 1 1 calc R . .
C8 C 0.3507(7) 0.0850(2) 0.22487(12) 0.0430(9) Uani 1 1 d . . .
C9 C 0.1431(7) 0.0576(2) 0.24115(12) 0.0508(10) Uani 1 1 d . . .
H9 H 0.0498 0.0934 0.2583 0.061 Uiso 1 1 calc R . .
C10 C 0.0720(8) -0.0221(2) 0.23235(12) 0.0560(11) Uani 1 1 d . . .
H10 H -0.0701 -0.0400 0.2435 0.067 Uiso 1 1 calc R . .
C11 C 0.2063(8) -0.0760(2) 0.20744(13) 0.0532(11) Uani 1 1 d . . .
C12 C 0.4126(8) -0.0473(2) 0.19107(14) 0.0645(12) Uani 1 1 d . . .
H12 H 0.5060 -0.0830 0.1740 0.077 Uiso 1 1 calc R . .
C13 C 0.4856(7) 0.0329(2) 0.19929(13) 0.0567(11) Uani 1 1 d . . .
H13 H 0.6257 0.0515 0.1875 0.068 Uiso 1 1 calc R . .
C14 C 0.1279(8) -0.1632(2) 0.19738(14) 0.0737(14) Uani 1 1 d . . .
H14A H 0.0683 -0.1660 0.1664 0.111 Uiso 1 1 calc R . .
H14B H 0.0093 -0.1787 0.2189 0.111 Uiso 1 1 calc R . .
H14C H 0.2558 -0.2008 0.2004 0.111 Uiso 1 1 calc R . .
C15 C -0.0552(7) 0.20485(19) 0.10379(11) 0.0451(9) Uani 1 1 d . . .
H15A H 0.0541 0.2328 0.0837 0.054 Uiso 1 1 calc R . .
H15B H -0.2029 0.2324 0.1003 0.054 Uiso 1 1 calc R . .
C16 C -0.0783(7) 0.11610(19) 0.08879(11) 0.0377(8) Uani 1 1 d . . .
C17 C 0.0008(7) 0.05310(19) 0.11192(11) 0.0475(10) Uani 1 1 d . . .
H17 H 0.0795 0.0635 0.1394 0.057 Uiso 1 1 calc R . .
C18 C -0.0276(8) -0.0355(2) 0.09677(11) 0.0515(10) Uani 1 1 d . . .
H18A H -0.1231 -0.0650 0.1189 0.062 Uiso 1 1 calc R . .
H18B H 0.1219 -0.0625 0.0959 0.062 Uiso 1 1 calc R . .
C19 C -0.1374(7) -0.0400(2) 0.04943(12) 0.0475(10) Uani 1 1 d . . .
C20 C -0.3367(7) 0.0208(2) 0.04900(13) 0.0520(10) Uani 1 1 d . . .
H20A H -0.4251 0.0182 0.0775 0.062 Uiso 1 1 calc R . .
H20B H -0.4381 0.0113 0.0228 0.062 Uiso 1 1 calc R . .
C21 C -0.2079(7) 0.1027(2) 0.04462(11) 0.0427(9) Uani 1 1 d . . .
H21 H -0.3139 0.1490 0.0385 0.051 Uiso 1 1 calc R B .
C22 C -0.0522(7) 0.0860(2) 0.00297(11) 0.0455(9) Uani 1 1 d . B .
C23 C 0.0255(7) -0.0043(2) 0.01241(11) 0.0468(10) Uani 1 1 d . B .
H23 H 0.1817 -0.0028 0.0253 0.056 Uiso 1 1 calc R . .
C24 C 0.1527(7) 0.1451(2) 0.00064(14) 0.0667(13) Uani 1 1 d . . .
H24A H 0.0988 0.2011 -0.0041 0.100 Uiso 1 1 calc R B .
H24B H 0.2510 0.1292 -0.0246 0.100 Uiso 1 1 calc R . .
H24C H 0.2375 0.1422 0.0291 0.100 Uiso 1 1 calc R . .
C25 C -0.1877(10) 0.0971(3) -0.04142(13) 0.0816(16) Uani 1 1 d . . .
H25A H -0.3135 0.0583 -0.0420 0.122 Uiso 1 1 calc R B .
H25B H -0.0887 0.0871 -0.0675 0.122 Uiso 1 1 calc R . .
H25C H -0.2467 0.1530 -0.0429 0.122 Uiso 1 1 calc R . .
C26 C 0.0214(10) -0.0679(3) -0.02713(15) 0.0833(16) Uani 1 1 d U . .
H26A H 0.0172 -0.0398 -0.0569 0.100 Uiso 0.50 1 calc PR A 1
H26B H 0.1565 -0.1034 -0.0260 0.100 Uiso 0.50 1 calc PR A 1
H26C H -0.1039 -0.0571 -0.0485 0.100 Uiso 0.50 1 calc PR A 2
H26D H 0.1661 -0.0687 -0.0439 0.100 Uiso 0.50 1 calc PR A 2
C27A C -0.195(2) -0.1184(5) -0.0197(3) 0.074(3) Uani 0.50 1 d PU B 1
H27A H -0.1862 -0.1720 -0.0351 0.089 Uiso 0.50 1 calc PR B 1
H27B H -0.3305 -0.0887 -0.0306 0.089 Uiso 0.50 1 calc PR B 1
C28A C -0.1990(9) -0.1284(2) 0.03338(15) 0.0656(12) Uani 0.50 1 d PU B 1
H28A H -0.3555 -0.1422 0.0436 0.079 Uiso 0.50 1 calc PR B 1
C29A C -0.035(2) -0.1958(5) 0.0485(3) 0.082(3) Uani 0.50 1 d PU B 1
H29A H -0.0437 -0.2021 0.0815 0.123 Uiso 0.50 1 calc PR B 1
H29B H 0.1188 -0.1809 0.0398 0.123 Uiso 0.50 1 calc PR B 1
H29C H -0.0770 -0.2474 0.0339 0.123 Uiso 0.50 1 calc PR B 1
C27B C -0.016(2) -0.1480(6) -0.0003(4) 0.107(3) Uani 0.50 1 d PU B 2
H27C H -0.0644 -0.1926 -0.0208 0.128 Uiso 0.50 1 calc PR B 2
H27D H 0.1239 -0.1648 0.0154 0.128 Uiso 0.50 1 calc PR B 2
C28B C -0.1990(9) -0.1284(2) 0.03338(15) 0.0656(12) Uani 0.50 1 d PU B 2
H28B H -0.3434 -0.1241 0.0159 0.079 Uiso 0.50 1 calc PR B 2
C29B C -0.236(3) -0.1941(6) 0.0703(4) 0.123(5) Uani 0.50 1 d PU B 2
H29D H -0.3613 -0.1779 0.0899 0.185 Uiso 0.50 1 calc PR B 2
H29E H -0.0981 -0.1997 0.0885 0.185 Uiso 0.50 1 calc PR B 2
H29F H -0.2707 -0.2466 0.0559 0.185 Uiso 0.50 1 calc PR B 2

loop_
_atom_site_aniso_label
_atom_site_aniso_U_11
_atom_site_aniso_U_22
_atom_site_aniso_U_33
_atom_site_aniso_U_23
_atom_site_aniso_U_13
_atom_site_aniso_U_12
S1 0.0529(6) 0.0345(4) 0.0384(4) -0.0018(4) 0.0050(5) 0.0005(5)
S2 0.0547(6) 0.0483(5) 0.0398(5) 0.0009(4) -0.0044(5) -0.0047(5)
O1 0.0597(18) 0.0554(15) 0.0482(14) -0.0012(12) 0.0185(14) 0.0128(15)
O3 0.081(2) 0.0675(16) 0.0331(13) -0.0017(12) -0.0064(14) -0.0048(16)
O2 0.0418(17) 0.0661(17) 0.0657(17) 0.0021(14) 0.0018(14) -0.0111(14)
N1 0.069(2) 0.0395(15) 0.0325(15) -0.0037(12) 0.0014(16) -0.0131(16)
N2 0.063(2) 0.0393(15) 0.0326(15) -0.0010(12) -0.0035(16) 0.0042(16)
C1 0.058(3) 0.0348(18) 0.0355(19) -0.0026(15) 0.003(2) 0.0004(17)
C2 0.052(3) 0.040(2) 0.053(2) -0.0088(16) 0.002(2) -0.0030(19)
C3 0.078(3) 0.042(2) 0.054(2) -0.0036(18) -0.001(2) 0.015(2)
C4 0.095(4) 0.033(2) 0.045(2) -0.0023(17) 0.014(2) 0.006(2)
C5 0.077(3) 0.039(2) 0.058(2) -0.0087(19) 0.012(3) -0.014(2)
C6 0.060(3) 0.044(2) 0.047(2) -0.0038(17) -0.004(2) -0.0053(19)
C7 0.127(5) 0.041(2) 0.077(3) 0.003(2) 0.018(3) 0.005(3)
C8 0.047(2) 0.043(2) 0.039(2) 0.0054(16) -0.0035(18) 0.0012(18)
C9 0.063(3) 0.047(2) 0.042(2) 0.0010(18) 0.003(2) 0.0017(19)
C10 0.064(3) 0.058(2) 0.046(2) 0.0128(19) 0.002(2) -0.005(2)
C11 0.068(3) 0.044(2) 0.047(2) 0.0131(17) -0.014(2) 0.000(2)
C12 0.067(3) 0.052(2) 0.075(3) -0.007(2) 0.001(3) 0.015(2)
C13 0.052(3) 0.056(2) 0.062(3) -0.003(2) 0.003(2) 0.003(2)
C14 0.099(4) 0.040(2) 0.082(3) 0.014(2) -0.015(3) -0.003(2)
C15 0.058(3) 0.0375(18) 0.0394(19) -0.0012(15) -0.0050(19) 0.0004(18)
C16 0.044(2) 0.0342(17) 0.0344(18) -0.0009(14) 0.0013(18) 0.0025(17)
C17 0.066(3) 0.0400(19) 0.037(2) -0.0031(15) -0.008(2) -0.006(2)
C18 0.067(3) 0.0380(19) 0.050(2) 0.0047(16) -0.008(2) 0.001(2)
C19 0.059(3) 0.0323(18) 0.051(2) -0.0020(17) -0.010(2) -0.0028(18)
C20 0.044(3) 0.050(2) 0.062(2) -0.0061(19) -0.007(2) -0.0089(19)
C21 0.050(3) 0.0382(18) 0.0394(19) -0.0007(15) -0.0090(19) 0.0039(18)
C22 0.061(3) 0.043(2) 0.0324(19) 0.0021(15) -0.004(2) 0.000(2)
C23 0.050(3) 0.043(2) 0.048(2) -0.0067(17) -0.004(2) 0.0079(19)
C24 0.081(4) 0.058(3) 0.062(3) 0.001(2) 0.021(3) -0.007(2)
C25 0.123(5) 0.075(3) 0.047(2) 0.001(2) -0.022(3) 0.016(3)
C26 0.116(5) 0.061(3) 0.073(3) -0.021(2) 0.016(3) 0.015(3)
C27A 0.108(7) 0.047(5) 0.066(5) -0.024(4) -0.037(5) 0.005(5)
C28A 0.078(3) 0.039(2) 0.079(3) -0.0088(19) -0.021(3) -0.011(2)
C29A 0.135(10) 0.033(4) 0.079(6) -0.011(4) -0.022(7) 0.010(6)
C27B 0.148(10) 0.054(5) 0.118(8) -0.035(5) 0.008(7) 0.002(7)
C28B 0.078(3) 0.039(2) 0.079(3) -0.0088(19) -0.021(3) -0.011(2)
C29B 0.213(15) 0.045(5) 0.112(8) -0.005(5) -0.016(9) -0.040(9)

loop_
_atom_type_symbol
_atom_type_description
_atom_type_scat_dispersion_real
_atom_type_scat_dispersion_imag
_atom_type_scat_source
C C 0.0181 0.0091 'International Tables Vol C Tables 4.2.6.8 and 6.1.1.4'
H H 0.0000 0.0000 'International Tables Vol C Tables 4.2.6.8 and 6.1.1.4'
N N 0.0311 0.0180 'International Tables Vol C Tables 4.2.6.8 and 6.1.1.4'
O O 0.0492 0.0322 'International Tables Vol C Tables 4.2.6.8 and 6.1.1.4'
S S 0.3331 0.5567 'International Tables Vol C Tables 4.2.6.8 and 6.1.1.4'

loop_
_geom_angle_atom_site_label_1
_geom_angle_atom_site_label_2
_geom_angle_atom_site_label_3
_geom_angle
O1 S1 N2 120.98(17)
O1 S1 N1 108.55(15)
N2 S1 N1 107.08(16)
O1 S1 C1 108.05(16)
N2 S1 C1 102.93(15)
N1 S1 C1 108.69(17)
O3 S2 O2 117.33(17)
O3 S2 N2 104.99(16)
O2 S2 N2 111.22(16)
O3 S2 C8 107.36(16)
O2 S2 C8 106.89(18)
N2 S2 C8 108.77(16)
C15 N1 S1 123.3(2)
C15 N1 H1N 123.5
S1 N1 H1N 111.2
S1 N2 S2 124.36(17)
C2 C1 C6 120.7(3)
C2 C1 S1 121.1(3)
C6 C1 S1 117.9(3)
C1 C2 C3 118.6(4)
C1 C2 H2 120.7
C3 C2 H2 120.7
C4 C3 C2 122.0(4)
C4 C3 H3 119.0
C2 C3 H3 119.0
C3 C4 C5 118.4(4)
C3 C4 C7 121.2(4)
C5 C4 C7 120.4(4)
C6 C5 C4 121.4(4)
C6 C5 H5 119.3
C4 C5 H5 119.3
C5 C6 C1 118.8(4)
C5 C6 H6 120.6
C1 C6 H6 120.6
C4 C7 H7A 109.5
C4 C7 H7B 109.5
H7A C7 H7B 109.5
C4 C7 H7C 109.5
H7A C7 H7C 109.5
H7B C7 H7C 109.5
C13 C8 C9 119.8(4)
C13 C8 S2 120.8(3)
C9 C8 S2 119.3(3)
C8 C9 C10 120.2(4)
C8 C9 H9 119.9
C10 C9 H9 119.9
C9 C10 C11 121.1(4)
C9 C10 H10 119.5
C11 C10 H10 119.5
C12 C11 C10 118.0(4)
C12 C11 C14 120.8(4)
C10 C11 C14 121.2(4)
C11 C12 C13 121.6(4)
C11 C12 H12 119.2
C13 C12 H12 119.2
C8 C13 C12 119.3(4)
C8 C13 H13 120.3
C12 C13 H13 120.3
C11 C14 H14A 109.5
C11 C14 H14B 109.5
H14A C14 H14B 109.5
C11 C14 H14C 109.5
H14A C14 H14C 109.5
H14B C14 H14C 109.5
N1 C15 C16 113.2(3)
N1 C15 H15A 108.9
C16 C15 H15A 108.9
N1 C15 H15B 108.9
C16 C15 H15B 108.9
H15A C15 H15B 107.7
C17 C16 C15 124.1(3)
C17 C16 C21 120.4(3)
C15 C16 C21 115.4(3)
C16 C17 C18 123.4(3)
C16 C17 H17 118.3
C18 C17 H17 118.3
C17 C18 C19 110.9(3)
C17 C18 H18A 109.5
C19 C18 H18A 109.5
C17 C18 H18B 109.5
C19 C18 H18B 109.5
H18A C18 H18B 108.0
C18 C19 C20 107.4(3)
C18 C19 C28A 114.6(3)
C20 C19 C28A 114.5(3)
C18 C19 C23 110.6(3)
C20 C19 C23 103.0(3)
C28A C19 C23 106.1(3)
C19 C20 C21 100.4(3)
C19 C20 H20A 111.7
C21 C20 H20A 111.7
C19 C20 H20B 111.7
C21 C20 H20B 111.7
H20A C20 H20B 109.5
C16 C21 C20 107.5(3)
C16 C21 C22 113.6(3)
C20 C21 C22 101.9(3)
C16 C21 H21 111.1
C20 C21 H21 111.1
C22 C21 H21 111.1
C25 C22 C24 107.2(3)
C25 C22 C21 109.8(3)
C24 C22 C21 112.8(3)
C25 C22 C23 114.3(3)
C24 C22 C23 111.3(3)
C21 C22 C23 101.4(3)
C26 C23 C19 105.2(3)
C26 C23 C22 119.2(3)
C19 C23 C22 107.0(3)
C26 C23 H23 108.3
C19 C23 H23 108.3
C22 C23 H23 108.3
C22 C24 H24A 109.5
C22 C24 H24B 109.5
H24A C24 H24B 109.5
C22 C24 H24C 109.5
H24A C24 H24C 109.5
H24B C24 H24C 109.5
C22 C25 H25A 109.5
C22 C25 H25B 109.5
H25A C25 H25B 109.5
C22 C25 H25C 109.5
H25A C25 H25C 109.5
H25B C25 H25C 109.5
C27A C26 C27B 49.7(6)
C27A C26 C23 105.3(4)
C27B C26 C23 100.6(5)
C27A C26 H26A 110.7
C27B C26 H26A 147.4
C23 C26 H26A 110.7
C27A C26 H26B 110.7
C27B C26 H26B 66.5
C23 C26 H26B 110.7
H26A C26 H26B 108.8
C27A C26 H26C 64.0
C27B C26 H26C 111.7
C23 C26 H26C 111.7
H26A C26 H26C 48.2
H26B C26 H26C 137.1
C27A C26 H26D 141.7
C27B C26 H26D 111.7
C23 C26 H26D 111.7
H26A C26 H26D 65.5
H26B C26 H26D 46.3
H26C C26 H26D 109.4
C26 C27A C28A 102.0(6)
C26 C27A H27A 111.4
C28A C27A H27A 111.4
C26 C27A H27B 111.4
C28A C27A H27B 111.4
H27A C27A H27B 109.2
C29A C28A C19 115.4(5)
C29A C28A C27A 110.8(6)
C19 C28A C27A 101.6(4)
C29A C28A H28A 109.6
C19 C28A H28A 109.6
C27A C28A H28A 109.6
C28A C29A H29A 109.5
C28A C29A H29B 109.5
H29A C29A H29B 109.5
C28A C29A H29C 109.5
H29A C29A H29C 109.5
H29B C29A H29C 109.5
C26 C27B H27C 110.7
C26 C27B H27D 110.7
H27C C27B H27D 108.8
H29D C29B H29E 109.5
H29D C29B H29F 109.5
H29E C29B H29F 109.5

loop_
_geom_bond_atom_site_label_1
_geom_bond_atom_site_label_2
_geom_bond_distance
S1 O1 1.439(2)
S1 N2 1.539(3)
S1 N1 1.596(3)
S1 C1 1.766(3)
S2 O3 1.430(2)
S2 O2 1.448(3)
S2 N2 1.614(3)
S2 C8 1.761(4)
N1 C15 1.468(4)
N1 H1N 0.7886
C1 C2 1.385(5)
C1 C6 1.392(5)
C2 C3 1.386(5)
C2 H2 0.9400
C3 C4 1.373(6)
C3 H3 0.9400
C4 C5 1.386(6)
C4 C7 1.516(5)
C5 C6 1.382(5)
C5 H5 0.9400
C6 H6 0.9400
C7 H7A 0.9700
C7 H7B 0.9700
C7 H7C 0.9700
C8 C13 1.376(5)
C8 C9 1.380(5)
C9 C10 1.381(5)
C9 H9 0.9400
C10 C11 1.383(5)
C10 H10 0.9400
C11 C12 1.381(6)
C11 C14 1.514(5)
C12 C13 1.389(5)
C12 H12 0.9400
C13 H13 0.9400
C14 H14A 0.9700
C14 H14B 0.9700
C14 H14C 0.9700
C15 C16 1.508(4)
C15 H15A 0.9800
C15 H15B 0.9800
C16 C17 1.309(4)
C16 C21 1.512(4)
C17 C18 1.511(4)
C17 H17 0.9400
C18 C19 1.527(5)
C18 H18A 0.9800
C18 H18B 0.9800
C19 C20 1.528(5)
C19 C28A 1.548(5)
C19 C23 1.554(5)
C20 C21 1.531(4)
C20 H20A 0.9800
C20 H20B 0.9800
C21 C22 1.544(5)
C21 H21 0.9900
C22 C25 1.531(5)
C22 C24 1.537(5)
C22 C23 1.557(4)
C23 C26 1.547(5)
C23 H23 0.9900
C24 H24A 0.9700
C24 H24B 0.9700
C24 H24C 0.9700
C25 H25A 0.9700
C25 H25B 0.9700
C25 H25C 0.9700
C26 C27A 1.527(11)
C26 C27B 1.532(11)
C26 H26A 0.9800
C26 H26B 0.9800
C26 H26C 0.9800
C26 H26D 0.9800
C27A C28A 1.558(9)
C27A H27A 0.9800
C27A H27B 0.9800
C28A C29A 1.519(10)
C28A H28A 0.9900
C29A H29A 0.9700
C29A H29B 0.9700
C29A H29C 0.9700
C27B H27C 0.9800
C27B H27D 0.9800
C29B H29D 0.9700
C29B H29E 0.9700
C29B H29F 0.9700

loop_
_geom_torsion_atom_site_label_1
_geom_torsion_atom_site_label_2
_geom_torsion_atom_site_label_3
_geom_torsion_atom_site_label_4
_geom_torsion
O1 S1 N1 C15 -42.5(3)
N2 S1 N1 C15 -174.6(3)
C1 S1 N1 C15 74.8(3)
O1 S1 N2 S2 -28.2(3)
N1 S1 N2 S2 96.7(2)
C1 S1 N2 S2 -148.8(2)
O3 S2 N2 S1 -178.7(2)
O2 S2 N2 S1 53.4(3)
C8 S2 N2 S1 -64.0(3)
O1 S1 C1 C2 111.7(3)
N2 S1 C1 C2 -119.2(3)
N1 S1 C1 C2 -5.9(3)
O1 S1 C1 C6 -63.2(3)
N2 S1 C1 C6 65.8(3)
N1 S1 C1 C6 179.1(3)
C6 C1 C2 C3 1.5(5)
S1 C1 C2 C3 -173.3(3)
C1 C2 C3 C4 -1.0(6)
C2 C3 C4 C5 0.1(6)
C2 C3 C4 C7 179.2(4)
C3 C4 C5 C6 0.2(6)
C7 C4 C5 C6 -178.8(4)
C4 C5 C6 C1 0.3(6)
C2 C1 C6 C5 -1.2(5)
S1 C1 C6 C5 173.8(3)
O3 S2 C8 C13 -128.4(3)
O2 S2 C8 C13 -1.7(3)
N2 S2 C8 C13 118.5(3)
O3 S2 C8 C9 48.1(3)
O2 S2 C8 C9 174.8(3)
N2 S2 C8 C9 -65.0(3)
C13 C8 C9 C10 0.9(5)
S2 C8 C9 C10 -175.7(3)
C8 C9 C10 C11 0.3(5)
C9 C10 C11 C12 -0.9(5)
C9 C10 C11 C14 -179.4(3)
C10 C11 C12 C13 0.3(6)
C14 C11 C12 C13 178.9(4)
C9 C8 C13 C12 -1.4(6)
S2 C8 C13 C12 175.1(3)
C11 C12 C13 C8 0.9(6)
S1 N1 C15 C16 123.9(3)
N1 C15 C16 C17 -12.3(6)
N1 C15 C16 C21 166.1(3)
C15 C16 C17 C18 178.9(4)
C21 C16 C17 C18 0.5(6)
C16 C17 C18 C19 5.7(6)
C17 C18 C19 C20 -44.8(4)
C17 C18 C19 C28A -173.3(4)
C17 C18 C19 C23 66.9(4)
C18 C19 C20 C21 75.9(3)
C28A C19 C20 C21 -155.6(3)
C23 C19 C20 C21 -40.9(3)
C17 C16 C21 C20 32.3(5)
C15 C16 C21 C20 -146.2(3)
C17 C16 C21 C22 -79.7(4)
C15 C16 C21 C22 101.8(4)
C19 C20 C21 C16 -67.9(3)
C19 C20 C21 C22 51.8(3)
C16 C21 C22 C25 -164.3(3)
C20 C21 C22 C25 80.4(3)
C16 C21 C22 C24 -44.8(4)
C20 C21 C22 C24 -160.1(3)
C16 C21 C22 C23 74.4(3)
C20 C21 C22 C23 -40.9(3)
C18 C19 C23 C26 133.5(3)
C20 C19 C23 C26 -112.0(3)
C28A C19 C23 C26 8.6(4)
C18 C19 C23 C22 -98.7(3)
C20 C19 C23 C22 15.8(3)
C28A C19 C23 C22 136.4(3)
C25 C22 C23 C26 16.3(6)
C24 C22 C23 C26 -105.4(4)
C21 C22 C23 C26 134.4(4)
C25 C22 C23 C19 -102.8(4)
C24 C22 C23 C19 135.6(3)
C21 C22 C23 C19 15.3(3)
C19 C23 C26 C27A 19.3(6)
C22 C23 C26 C27A -100.7(5)
C19 C23 C26 C27B -31.6(7)
C22 C23 C26 C27B -151.6(7)
C27B C26 C27A C28A 51.6(6)
C23 C26 C27A C28A -39.5(6)
C18 C19 C28A C29A -34.8(7)
C20 C19 C28A C29A -159.6(6)
C23 C19 C28A C29A 87.5(6)
C18 C19 C28A C27A -154.8(6)
C20 C19 C28A C27A 80.4(6)
C23 C19 C28A C27A -32.4(6)
C26 C27A C28A C29A -79.1(7)
C26 C27A C28A C19 44.1(6)
